data_4021417
loop_
_publ_author_name
'Lei Jiao'
'Qianfeng Zhang'
'Yong Liang'
'Shiwei Zhang'
'Jiaxi Xu'

_publ_contact_author_address
;College of Chemistry and Molecular Engineering
Peking University
Beijing 100871
China
;
_publ_contact_author_email Jxxu@pku.edu.cn
_publ_contact_author_fax 86-10-62751708
_publ_contact_author_name 'Jiaxi Xu'
_publ_contact_author_phone 86-10-62751497
_publ_section_title
;
 A Versatile Method for the Synthesis of
 3-Alkoxycarbonyl \b-Lactam Derivatives
;
_journal_name_full 'Journal of Organic Chemistry'
_journal_page_first 815
_journal_page_last 818
_journal_paper_doi 10.1021/jo052135z
_journal_volume 71
_journal_year 2006
_chemical_compound_source synthetic
_chemical_formula_moiety 'C32 H27 N O3 S2'
_chemical_formula_sum 'C32 H27 N O3 S2'
_chemical_formula_weight 537.67
_chemical_melting_point 449
_chemical_name_common '[1,5]benzothiazepine-derived beta-lactam derivative'
_chemical_name_systematic '[1,5]benzothiazepine-derived beta-lactam derivative'
_space_group_IT_number 2
_symmetry_cell_setting triclinic
_symmetry_Int_Tables_number 2
_symmetry_space_group_name_Hall '-P 1'
_symmetry_space_group_name_H-M 'P -1'
_atom_sites_solution_hydrogens geom
_atom_sites_solution_primary direct
_atom_sites_solution_secondary difmap
_audit_creation_method SHELXL-97
_cell_angle_alpha 81.54(3)
_cell_angle_beta 85.90(3)
_cell_angle_gamma 73.88(3)
_cell_formula_units_Z 2
_cell_length_a 7.7629(16)
_cell_length_b 8.5948(17)
_cell_length_c 21.728(4)
_cell_measurement_reflns_used 8218
_cell_measurement_temperature 293(2)
_cell_measurement_theta_max 25.03
_cell_measurement_theta_min 2.49
_cell_volume 1376.8(5)
_computing_cell_refinement Rapid-AUTO
_computing_data_collection 'Rapid-AUTO (Rigaku,2000)'
_computing_data_reduction 'CrystalStructure (Rigaku/MSC,2000)'
_computing_molecular_graphics 'Siemens SHELXTL V4.2,(Sheldrick,1990)'
_computing_publication_material SHELXL-97,(Sheldrick,1997)
_computing_structure_refinement SHELXL-97,(Sheldrick,1997)
_computing_structure_solution SHELXS-97,(Sheldrick,1997)
_diffrn_ambient_temperature 293(2)
_diffrn_detector_area_resol_mean 10.00
_diffrn_measured_fraction_theta_full 0.955
_diffrn_measured_fraction_theta_max 0.955
_diffrn_measurement_device_type 'Rigaku RAXIS RAPID IP'
_diffrn_measurement_method \W
_diffrn_radiation_monochromator graphite
_diffrn_radiation_probe x-ray
_diffrn_radiation_type MoK\a
_diffrn_radiation_wavelength 0.71073
_diffrn_reflns_av_R_equivalents 0.0346
_diffrn_reflns_av_sigmaI/netI 0.0397
_diffrn_reflns_limit_h_max 8
_diffrn_reflns_limit_h_min -9
_diffrn_reflns_limit_k_max 10
_diffrn_reflns_limit_k_min -10
_diffrn_reflns_limit_l_max 24
_diffrn_reflns_limit_l_min -25
_diffrn_reflns_number 8218
_diffrn_reflns_theta_full 25.03
_diffrn_reflns_theta_max 25.03
_diffrn_reflns_theta_min 2.49
_diffrn_source 'fine-focus sealed tube'
_diffrn_standards_decay_% 0
_diffrn_standards_interval_count 0
_diffrn_standards_interval_time 0
_diffrn_standards_number 0
_exptl_absorpt_coefficient_mu 0.227
_exptl_absorpt_correction_T_max 0.978
_exptl_absorpt_correction_T_min 0.893
_exptl_absorpt_correction_type empirical
_exptl_absorpt_process_details
; 
                                  HIGASHI, T. (1995). Abscor-Empirical
                                  Absorption Correction based on Fourier
                                  Series Approximation.
                                  Rigaku Corporation,Tokyo,Japan.
;
_exptl_crystal_colour colourless
_exptl_crystal_density_diffrn 1.297
_exptl_crystal_density_method 'not measured'
_exptl_crystal_description block
_exptl_crystal_F_000 564
_exptl_crystal_recrystallization_method 'from ethyl acetate - petroleum ether'
_exptl_crystal_size_max 0.50
_exptl_crystal_size_mid 0.35
_exptl_crystal_size_min 0.20
_refine_diff_density_max 0.182
_refine_diff_density_min -0.218
_refine_diff_density_rms 0.043
_refine_ls_extinction_method none
_refine_ls_goodness_of_fit_ref 0.971
_refine_ls_hydrogen_treatment constr
_refine_ls_matrix_type full
_refine_ls_number_parameters 343
_refine_ls_number_reflns 4652
_refine_ls_number_restraints 0
_refine_ls_restrained_S_all 0.971
_refine_ls_R_factor_all 0.0645
_refine_ls_R_factor_gt 0.0415
_refine_ls_shift/su_max 0.000
_refine_ls_shift/su_mean 0.000
_refine_ls_structure_factor_coef Fsqd
_refine_ls_weighting_details 'calc w=1/[\s^2^(Fo^2^)+(0.0700P)^2^+0.0000P] where P=(Fo^2^+2Fc^2^)/3'
_refine_ls_weighting_scheme calc
_refine_ls_wR_factor_gt 0.1022
_refine_ls_wR_factor_ref 0.1116
_reflns_number_gt 3294
_reflns_number_total 4652
_reflns_threshold_expression >2sigma(I)
_cod_data_source_file jo052135zsi20051012_011550.cif
_cod_depositor_comments
;
The following automatic conversions were performed:

'_refine_ls_hydrogen_treatment' value 'contr' was replaced with the
value 'constr' as specified in the replacement file
'src/cod-tools/trunk/data/replacement-values/replacement_values.lst'.

Automatic conversion script
Id: cif_fix_values 5376 2017-05-30 11:51:03Z andrius 
;
_cod_database_code 4021417

loop_
_symmetry_equiv_pos_as_xyz
'x, y, z'
'-x, -y, -z'

loop_
_atom_site_label
_atom_site_type_symbol
_atom_site_fract_x
_atom_site_fract_y
_atom_site_fract_z
_atom_site_U_iso_or_equiv
_atom_site_adp_type
_atom_site_occupancy
_atom_site_symmetry_multiplicity
_atom_site_calc_flag
_atom_site_refinement_flags
S1 S 0.32725(8) 0.60955(7) 0.41172(2) 0.05697(19) Uani 1 1 d .
S2 S 0.53987(7) 0.66464(8) 0.12916(2) 0.05220(18) Uani 1 1 d .
O1 O 0.3672(2) 0.98488(19) 0.21526(7) 0.0630(4) Uani 1 1 d .
O2 O 0.19085(18) 0.57824(18) 0.14579(7) 0.0506(4) Uani 1 1 d .
O3 O 0.0535(2) 0.8104(2) 0.18506(8) 0.0669(5) Uani 1 1 d .
N1 N 0.4670(2) 0.73232(19) 0.27719(7) 0.0403(4) Uani 1 1 d .
C1 C 0.3942(3) 0.8385(3) 0.22724(10) 0.0452(5) Uani 1 1 d .
C2 C 0.3731(2) 0.7007(2) 0.19266(9) 0.0392(5) Uani 1 1 d .
C3 C 0.4404(2) 0.5829(2) 0.25535(8) 0.0376(4) Uani 1 1 d .
C4 C 0.2918(3) 0.5243(2) 0.29293(8) 0.0405(5) Uani 1 1 d .
H4A H 0.2639 0.4412 0.2727 0.049 Uiso 1 1 calc R
H4B H 0.1847 0.6151 0.2932 0.049 Uiso 1 1 calc R
C5 C 0.3420(3) 0.4541(2) 0.35991(9) 0.0429(5) Uani 1 1 d .
H5 H 0.4648 0.3827 0.3599 0.051 Uiso 1 1 calc R
C6 C 0.5038(3) 0.7023(2) 0.39035(9) 0.0462(5) Uani 1 1 d .
C7 C 0.5485(3) 0.7588(2) 0.32974(9) 0.0426(5) Uani 1 1 d .
C8 C 0.6758(3) 0.8473(3) 0.31935(11) 0.0530(6) Uani 1 1 d .
H8 H 0.7067 0.8845 0.2788 0.064 Uiso 1 1 calc R
C9 C 0.7563(3) 0.8803(3) 0.36867(11) 0.0622(6) Uani 1 1 d .
H9 H 0.8406 0.9400 0.3612 0.075 Uiso 1 1 calc R
C10 C 0.7126(3) 0.8257(3) 0.42826(12) 0.0648(7) Uani 1 1 d .
H10 H 0.7656 0.8496 0.4615 0.078 Uiso 1 1 calc R
C11 C 0.5899(3) 0.7352(3) 0.43917(10) 0.0583(6) Uani 1 1 d .
H11 H 0.5638 0.6952 0.4799 0.070 Uiso 1 1 calc R
C12 C 0.6070(2) 0.4430(2) 0.24775(8) 0.0377(4) Uani 1 1 d .
C13 C 0.7722(3) 0.4349(3) 0.26993(10) 0.0490(5) Uani 1 1 d .
H13 H 0.7860 0.5201 0.2893 0.059 Uiso 1 1 calc R
C14 C 0.9175(3) 0.3008(3) 0.26349(11) 0.0590(6) Uani 1 1 d .
H14 H 1.0272 0.2954 0.2795 0.071 Uiso 1 1 calc R
C15 C 0.9005(3) 0.1760(3) 0.23372(11) 0.0586(6) Uani 1 1 d .
H15 H 0.9994 0.0878 0.2286 0.070 Uiso 1 1 calc R
C16 C 0.7374(3) 0.1814(3) 0.21139(10) 0.0538(6) Uani 1 1 d .
H16 H 0.7254 0.0966 0.1914 0.065 Uiso 1 1 calc R
C17 C 0.5910(3) 0.3134(2) 0.21870(9) 0.0470(5) Uani 1 1 d .
H17 H 0.4804 0.3158 0.2041 0.056 Uiso 1 1 calc R
C18 C 0.2158(3) 0.3539(2) 0.38865(9) 0.0424(5) Uani 1 1 d .
C19 C 0.0434(3) 0.4274(3) 0.41022(10) 0.0519(5) Uani 1 1 d .
H19 H 0.0054 0.5403 0.4095 0.062 Uiso 1 1 calc R
C20 C -0.0717(3) 0.3337(3) 0.43275(11) 0.0610(6) Uani 1 1 d .
H20 H -0.1866 0.3839 0.4471 0.073 Uiso 1 1 calc R
C21 C -0.0183(4) 0.1686(3) 0.43414(11) 0.0629(7) Uani 1 1 d .
H21 H -0.0963 0.1060 0.4493 0.075 Uiso 1 1 calc R
C22 C 0.1515(4) 0.0949(3) 0.41304(12) 0.0690(7) Uani 1 1 d .
H22 H 0.1879 -0.0180 0.4137 0.083 Uiso 1 1 calc R
C23 C 0.2686(3) 0.1864(3) 0.39097(11) 0.0579(6) Uani 1 1 d .
H23 H 0.3840 0.1347 0.3776 0.069 Uiso 1 1 calc R
C24 C 0.1863(3) 0.7061(3) 0.17394(9) 0.0421(5) Uani 1 1 d .
C25 C 0.0211(3) 0.5687(3) 0.12400(12) 0.0656(7) Uani 1 1 d .
H25A H -0.0309 0.6651 0.0951 0.079 Uiso 1 1 calc R
H25B H -0.0631 0.5618 0.1588 0.079 Uiso 1 1 calc R
C26 C 0.0598(4) 0.4190(4) 0.09236(15) 0.1003(11) Uani 1 1 d .
H26A H -0.0495 0.4093 0.0773 0.150 Uiso 1 1 calc R
H26B H 0.1106 0.3244 0.1214 0.150 Uiso 1 1 calc R
H26C H 0.1433 0.4271 0.0580 0.150 Uiso 1 1 calc R
C27 C 0.4220(3) 0.7850(3) 0.06408(9) 0.0478(5) Uani 1 1 d .
C28 C 0.4560(4) 0.7158(3) 0.00947(11) 0.0731(7) Uani 1 1 d .
H28 H 0.5346 0.6122 0.0090 0.088 Uiso 1 1 calc R
C29 C 0.3739(5) 0.7996(4) -0.04423(12) 0.0946(10) Uani 1 1 d .
H29 H 0.3979 0.7533 -0.0811 0.114 Uiso 1 1 calc R
C30 C 0.2564(4) 0.9520(4) -0.04333(12) 0.0824(9) Uani 1 1 d .
H30 H 0.1983 1.0076 -0.0794 0.099 Uiso 1 1 calc R
C31 C 0.2247(4) 1.0215(3) 0.01013(12) 0.0753(8) Uani 1 1 d .
H31 H 0.1457 1.1250 0.0104 0.090 Uiso 1 1 calc R
C32 C 0.3095(3) 0.9393(3) 0.06443(11) 0.0636(6) Uani 1 1 d .
H32 H 0.2901 0.9885 0.1006 0.076 Uiso 1 1 calc R

loop_
_atom_site_aniso_label
_atom_site_aniso_U_11
_atom_site_aniso_U_22
_atom_site_aniso_U_33
_atom_site_aniso_U_23
_atom_site_aniso_U_13
_atom_site_aniso_U_12
S1 0.0774(4) 0.0615(4) 0.0415(3) -0.0165(3) 0.0074(3) -0.0318(3)
S2 0.0402(3) 0.0688(4) 0.0415(3) 0.0005(3) -0.0009(2) -0.0088(3)
O1 0.0816(11) 0.0386(9) 0.0686(10) 0.0014(7) -0.0225(9) -0.0153(8)
O2 0.0417(8) 0.0562(9) 0.0573(9) -0.0158(7) -0.0059(7) -0.0138(7)
O3 0.0429(8) 0.0643(11) 0.0899(12) -0.0284(9) -0.0091(8) 0.0025(8)
N1 0.0488(10) 0.0344(9) 0.0386(9) -0.0049(7) -0.0074(8) -0.0114(8)
C1 0.0451(12) 0.0443(13) 0.0472(12) -0.0063(10) -0.0065(10) -0.0124(10)
C2 0.0397(10) 0.0397(11) 0.0372(10) -0.0029(9) -0.0048(9) -0.0091(9)
C3 0.0427(11) 0.0372(11) 0.0348(10) -0.0070(8) -0.0058(9) -0.0116(9)
C4 0.0417(11) 0.0428(12) 0.0380(10) -0.0082(9) -0.0021(9) -0.0115(9)
C5 0.0464(11) 0.0403(12) 0.0424(11) -0.0089(9) -0.0020(9) -0.0106(10)
C6 0.0574(13) 0.0388(12) 0.0437(12) -0.0087(9) -0.0082(10) -0.0116(10)
C7 0.0497(12) 0.0349(11) 0.0448(12) -0.0100(9) -0.0091(10) -0.0097(10)
C8 0.0610(14) 0.0498(14) 0.0544(13) -0.0061(11) -0.0075(11) -0.0242(12)
C9 0.0707(15) 0.0614(16) 0.0665(16) -0.0124(13) -0.0125(13) -0.0330(14)
C10 0.0796(17) 0.0602(16) 0.0638(16) -0.0140(12) -0.0249(13) -0.0253(14)
C11 0.0782(16) 0.0578(15) 0.0429(12) -0.0117(11) -0.0114(11) -0.0202(13)
C12 0.0416(10) 0.0389(11) 0.0319(9) -0.0022(8) -0.0032(8) -0.0105(9)
C13 0.0462(12) 0.0481(13) 0.0540(13) -0.0127(10) -0.0082(10) -0.0104(10)
C14 0.0444(12) 0.0586(15) 0.0703(15) -0.0103(12) -0.0113(11) -0.0045(11)
C15 0.0564(14) 0.0480(14) 0.0588(14) -0.0065(11) -0.0004(12) 0.0059(11)
C16 0.0700(15) 0.0426(13) 0.0465(12) -0.0109(10) -0.0044(11) -0.0084(11)
C17 0.0523(12) 0.0434(12) 0.0443(11) -0.0093(9) -0.0076(10) -0.0082(10)
C18 0.0506(12) 0.0386(12) 0.0374(10) -0.0053(9) -0.0037(9) -0.0106(10)
C19 0.0548(13) 0.0429(13) 0.0563(13) -0.0083(10) 0.0082(11) -0.0117(11)
C20 0.0606(14) 0.0683(17) 0.0565(14) -0.0089(12) 0.0079(12) -0.0234(13)
C21 0.0775(17) 0.0625(17) 0.0564(14) 0.0012(12) -0.0049(13) -0.0358(15)
C22 0.0875(19) 0.0390(14) 0.0832(18) -0.0050(12) -0.0106(16) -0.0209(14)
C23 0.0582(14) 0.0450(14) 0.0689(15) -0.0120(11) -0.0010(12) -0.0094(12)
C24 0.0429(11) 0.0443(12) 0.0372(11) -0.0061(9) -0.0049(9) -0.0075(10)
C25 0.0521(13) 0.0864(19) 0.0672(15) -0.0179(14) -0.0166(12) -0.0262(13)
C26 0.092(2) 0.126(3) 0.106(2) -0.052(2) -0.0050(19) -0.049(2)
C27 0.0542(12) 0.0528(14) 0.0385(11) 0.0027(10) -0.0044(10) -0.0216(11)
C28 0.101(2) 0.0617(17) 0.0500(14) -0.0065(12) -0.0111(14) -0.0094(15)
C29 0.148(3) 0.086(2) 0.0439(15) -0.0088(14) -0.0211(17) -0.017(2)
C30 0.112(2) 0.080(2) 0.0511(15) 0.0122(14) -0.0280(15) -0.0228(19)
C31 0.0874(19) 0.0652(18) 0.0618(16) 0.0046(14) -0.0179(14) -0.0046(15)
C32 0.0761(16) 0.0623(17) 0.0467(13) -0.0049(11) -0.0093(12) -0.0088(14)

loop_
_atom_type_symbol
_atom_type_description
_atom_type_scat_dispersion_real
_atom_type_scat_dispersion_imag
_atom_type_scat_source
C C 0.0033 0.0016 'International Tables Vol C Tables 4.2.6.8 and 6.1.1.4'
H H 0.0000 0.0000 'International Tables Vol C Tables 4.2.6.8 and 6.1.1.4'
N N 0.0061 0.0033 'International Tables Vol C Tables 4.2.6.8 and 6.1.1.4'
O O 0.0106 0.0060 'International Tables Vol C Tables 4.2.6.8 and 6.1.1.4'
S S 0.1246 0.1234 'International Tables Vol C Tables 4.2.6.8 and 6.1.1.4'

loop_
_geom_angle_atom_site_label_1
_geom_angle_atom_site_label_2
_geom_angle_atom_site_label_3
_geom_angle
C6 S1 C5 108.24(9)
C27 S2 C2 102.72(10)
C24 O2 C25 116.92(18)
C1 N1 C7 130.18(17)
C1 N1 C3 96.05(15)
C7 N1 C3 133.69(16)
O1 C1 N1 131.7(2)
O1 C1 C2 135.4(2)
N1 C1 C2 92.80(16)
C24 C2 C1 118.27(17)
C24 C2 C3 115.07(16)
C1 C2 C3 85.23(14)
C24 C2 S2 112.81(13)
C1 C2 S2 110.86(13)
C3 C2 S2 111.77(13)
N1 C3 C4 111.72(15)
N1 C3 C12 117.00(15)
C4 C3 C12 111.80(16)
N1 C3 C2 85.39(13)
C4 C3 C2 113.42(15)
C12 C3 C2 115.16(15)
C3 C4 C5 112.91(15)
C3 C4 H4A 109.0
C5 C4 H4A 109.0
C3 C4 H4B 109.0
C5 C4 H4B 109.0
H4A C4 H4B 107.8
C18 C5 C4 109.98(16)
C18 C5 S1 106.04(13)
C4 C5 S1 114.28(14)
C18 C5 H5 108.8
C4 C5 H5 108.8
S1 C5 H5 108.8
C7 C6 C11 118.55(19)
C7 C6 S1 124.88(16)
C11 C6 S1 116.20(16)
C8 C7 C6 119.52(19)
C8 C7 N1 117.95(17)
C6 C7 N1 122.52(17)
C9 C8 C7 120.6(2)
C9 C8 H8 119.7
C7 C8 H8 119.7
C10 C9 C8 120.2(2)
C10 C9 H9 119.9
C8 C9 H9 119.9
C9 C10 C11 119.9(2)
C9 C10 H10 120.1
C11 C10 H10 120.1
C10 C11 C6 121.3(2)
C10 C11 H11 119.4
C6 C11 H11 119.4
C13 C12 C17 118.33(19)
C13 C12 C3 123.34(18)
C17 C12 C3 118.29(17)
C12 C13 C14 120.4(2)
C12 C13 H13 119.8
C14 C13 H13 119.8
C15 C14 C13 120.5(2)
C15 C14 H14 119.7
C13 C14 H14 119.7
C14 C15 C16 120.0(2)
C14 C15 H15 120.0
C16 C15 H15 120.0
C15 C16 C17 119.8(2)
C15 C16 H16 120.1
C17 C16 H16 120.1
C16 C17 C12 120.9(2)
C16 C17 H17 119.6
C12 C17 H17 119.6
C23 C18 C19 118.42(19)
C23 C18 C5 119.77(18)
C19 C18 C5 121.73(18)
C20 C19 C18 120.4(2)
C20 C19 H19 119.8
C18 C19 H19 119.8
C21 C20 C19 120.5(2)
C21 C20 H20 119.7
C19 C20 H20 119.7
C20 C21 C22 119.6(2)
C20 C21 H21 120.2
C22 C21 H21 120.2
C21 C22 C23 120.6(2)
C21 C22 H22 119.7
C23 C22 H22 119.7
C22 C23 C18 120.5(2)
C22 C23 H23 119.8
C18 C23 H23 119.8
O3 C24 O2 125.35(19)
O3 C24 C2 123.88(19)
O2 C24 C2 110.74(17)
O2 C25 C26 107.4(2)
O2 C25 H25A 110.2
C26 C25 H25A 110.2
O2 C25 H25B 110.2
C26 C25 H25B 110.2
H25A C25 H25B 108.5
C25 C26 H26A 109.5
C25 C26 H26B 109.5
H26A C26 H26B 109.5
C25 C26 H26C 109.5
H26A C26 H26C 109.5
H26B C26 H26C 109.5
C28 C27 C32 119.9(2)
C28 C27 S2 115.23(18)
C32 C27 S2 124.78(17)
C29 C28 C27 120.2(3)
C29 C28 H28 119.9
C27 C28 H28 119.9
C30 C29 C28 119.8(3)
C30 C29 H29 120.1
C28 C29 H29 120.1
C31 C30 C29 120.1(3)
C31 C30 H30 119.9
C29 C30 H30 119.9
C30 C31 C32 120.6(3)
C30 C31 H31 119.7
C32 C31 H31 119.7
C27 C32 C31 119.3(2)
C27 C32 H32 120.4
C31 C32 H32 120.4

loop_
_geom_bond_atom_site_label_1
_geom_bond_atom_site_label_2
_geom_bond_distance
S1 C6 1.771(2)
S1 C5 1.845(2)
S2 C27 1.771(2)
S2 C2 1.823(2)
O1 C1 1.208(2)
O2 C24 1.325(2)
O2 C25 1.459(3)
O3 C24 1.200(2)
N1 C1 1.356(3)
N1 C7 1.419(2)
N1 C3 1.503(2)
C1 C2 1.543(3)
C2 C24 1.521(3)
C2 C3 1.599(3)
C3 C4 1.523(3)
C3 C12 1.520(3)
C4 C5 1.525(3)
C4 H4A 0.9700
C4 H4B 0.9700
C5 C18 1.521(3)
C5 H5 0.9800
C6 C7 1.389(3)
C6 C11 1.395(3)
C7 C8 1.393(3)
C8 C9 1.380(3)
C8 H8 0.9300
C9 C10 1.363(3)
C9 H9 0.9300
C10 C11 1.376(3)
C10 H10 0.9300
C11 H11 0.9300
C12 C13 1.382(3)
C12 C17 1.396(3)
C13 C14 1.387(3)
C13 H13 0.9300
C14 C15 1.371(3)
C14 H14 0.9300
C15 C16 1.375(3)
C15 H15 0.9300
C16 C17 1.384(3)
C16 H16 0.9300
C17 H17 0.9300
C18 C23 1.377(3)
C18 C19 1.393(3)
C19 C20 1.381(3)
C19 H19 0.9300
C20 C21 1.359(3)
C20 H20 0.9300
C21 C22 1.373(4)
C21 H21 0.9300
C22 C23 1.377(3)
C22 H22 0.9300
C23 H23 0.9300
C25 C26 1.495(4)
C25 H25A 0.9700
C25 H25B 0.9700
C26 H26A 0.9600
C26 H26B 0.9600
C26 H26C 0.9600
C27 C28 1.381(3)
C27 C32 1.372(3)
C28 C29 1.375(4)
C28 H28 0.9300
C29 C30 1.375(4)
C29 H29 0.9300
C30 C31 1.360(4)
C30 H30 0.9300
C31 C32 1.390(3)
C31 H31 0.9300
C32 H32 0.9300

loop_
_geom_torsion_atom_site_label_1
_geom_torsion_atom_site_label_2
_geom_torsion_atom_site_label_3
_geom_torsion_atom_site_label_4
_geom_torsion
C7 N1 C1 O1 -5.7(4)
C3 N1 C1 O1 177.3(2)
C7 N1 C1 C2 171.14(18)
C3 N1 C1 C2 -5.87(15)
O1 C1 C2 C24 -61.9(3)
N1 C1 C2 C24 121.47(18)
O1 C1 C2 C3 -177.9(3)
N1 C1 C2 C3 5.50(14)
O1 C1 C2 S2 70.6(3)
N1 C1 C2 S2 -106.00(14)
C27 S2 C2 C24 40.07(16)
C27 S2 C2 C1 -95.17(15)
C27 S2 C2 C3 171.60(13)
C1 N1 C3 C4 -107.72(17)
C7 N1 C3 C4 75.5(3)
C1 N1 C3 C12 121.62(17)
C7 N1 C3 C12 -55.2(3)
C1 N1 C3 C2 5.67(14)
C7 N1 C3 C2 -171.16(19)
C24 C2 C3 N1 -124.03(17)
C1 C2 C3 N1 -4.97(12)
S2 C2 C3 N1 105.60(13)
C24 C2 C3 C4 -12.3(2)
C1 C2 C3 C4 106.72(17)
S2 C2 C3 C4 -142.71(14)
C24 C2 C3 C12 118.24(18)
C1 C2 C3 C12 -122.70(16)
S2 C2 C3 C12 -12.13(19)
N1 C3 C4 C5 -69.1(2)
C12 C3 C4 C5 64.2(2)
C2 C3 C4 C5 -163.61(16)
C3 C4 C5 C18 -163.28(16)
C3 C4 C5 S1 77.60(19)
C6 S1 C5 C18 167.96(13)
C6 S1 C5 C4 -70.73(16)
C5 S1 C6 C7 47.1(2)
C5 S1 C6 C11 -139.95(17)
C11 C6 C7 C8 -0.5(3)
S1 C6 C7 C8 172.22(16)
C11 C6 C7 N1 -179.49(18)
S1 C6 C7 N1 -6.7(3)
C1 N1 C7 C8 -47.3(3)
C3 N1 C7 C8 128.5(2)
C1 N1 C7 C6 131.6(2)
C3 N1 C7 C6 -52.5(3)
C6 C7 C8 C9 -0.6(3)
N1 C7 C8 C9 178.4(2)
C7 C8 C9 C10 0.3(4)
C8 C9 C10 C11 1.0(4)
C9 C10 C11 C6 -2.2(4)
C7 C6 C11 C10 1.9(3)
S1 C6 C11 C10 -171.46(19)
N1 C3 C12 C13 11.8(3)
C4 C3 C12 C13 -118.8(2)
C2 C3 C12 C13 109.8(2)
N1 C3 C12 C17 -170.41(16)
C4 C3 C12 C17 59.0(2)
C2 C3 C12 C17 -72.4(2)
C17 C12 C13 C14 -0.2(3)
C3 C12 C13 C14 177.58(19)
C12 C13 C14 C15 1.6(3)
C13 C14 C15 C16 -1.7(4)
C14 C15 C16 C17 0.4(3)
C15 C16 C17 C12 0.9(3)
C13 C12 C17 C16 -1.0(3)
C3 C12 C17 C16 -178.95(17)
C4 C5 C18 C23 98.5(2)
S1 C5 C18 C23 -137.51(18)
C4 C5 C18 C19 -78.4(2)
S1 C5 C18 C19 45.7(2)
C23 C18 C19 C20 -0.6(3)
C5 C18 C19 C20 176.2(2)
C18 C19 C20 C21 0.0(3)
C19 C20 C21 C22 0.1(4)
C20 C21 C22 C23 0.5(4)
C21 C22 C23 C18 -1.2(4)
C19 C18 C23 C22 1.3(3)
C5 C18 C23 C22 -175.7(2)
C25 O2 C24 O3 3.1(3)
C25 O2 C24 C2 -178.82(18)
C1 C2 C24 O3 -0.9(3)
C3 C2 C24 O3 97.6(2)
S2 C2 C24 O3 -132.5(2)
C1 C2 C24 O2 -178.92(16)
C3 C2 C24 O2 -80.4(2)
S2 C2 C24 O2 49.4(2)
C24 O2 C25 C26 178.2(2)
C2 S2 C27 C28 -141.12(19)
C2 S2 C27 C32 41.6(2)
C32 C27 C28 C29 -1.6(4)
S2 C27 C28 C29 -179.0(2)
C27 C28 C29 C30 -0.7(5)
C28 C29 C30 C31 1.7(5)
C29 C30 C31 C32 -0.5(5)
C28 C27 C32 C31 2.8(4)
S2 C27 C32 C31 179.91(19)
C30 C31 C32 C27 -1.8(4)
